data_7116648
loop_
_publ_author_name
'Yusuke Kita'
'Kosuke Higashida'
'Kenta Yamaji'
'Atsuhiro Iimuro'
'Kazushi Mashima'

_publ_section_title
;
 Asymmetric hydrogenation of quinazolinium salts catalysed by
 halide-bridged dinuclear iridium complexes bearing chiral diphosphine
 ligands
;
_journal_name_full Chem.Commun.
_journal_page_first 4380
_journal_paper_doi 10.1039/C5cc00258C
_journal_volume 51
_journal_year 2015
_chemical_absolute_configuration 'CHOOSE rm ad rmad syn or unk'
_chemical_formula_moiety 'C14 H14 Br N2, Br'
_chemical_formula_sum 'C14 H14 Br2 N2'
_chemical_formula_weight 370.09
_space_group_crystal_system orthorhombic
_space_group_IT_number 20
_space_group_name_Hall 'C 2c 2'
_space_group_name_H-M_alt 'C 2 2 21'
_symmetry_space_group_name_Hall 'C 2c 2'
_symmetry_space_group_name_H-M 'C 2 2 21'
_atom_sites_solution_hydrogens geom
_atom_sites_solution_primary direct
_atom_sites_solution_secondary difmap
_audit_update_record
;
2015-01-09 deposited with the CCDC.
2015-02-03 downloaded from the CCDC.
;
_cell_angle_alpha 90.0000
_cell_angle_beta 90.0000
_cell_angle_gamma 90.0000
_cell_formula_units_Z 8
_cell_length_a 7.3088(17)
_cell_length_b 31.966(9)
_cell_length_c 12.460(4)
_cell_measurement_reflns_used 3417
_cell_measurement_temperature 113
_cell_measurement_theta_max 27.37
_cell_measurement_theta_min 3.03
_cell_volume 2911.1(14)
_computing_cell_refinement CrystalClear
_computing_data_collection 'CrystalClear (Rigaku Inc., 2007)'
_computing_data_reduction CrystalClear
_computing_molecular_graphics 'CrystalStructure 4.1'
_computing_publication_material 'CrystalStructure 4.1 (Rigaku, 2014)'
_computing_structure_refinement 'SHELXL2013 (Sheldrick, 2008)'
_computing_structure_solution 'SIR92 (Altomare, et al., 1994)'
_diffrn_ambient_temperature 113
_diffrn_detector_area_resol_mean 7.314
_diffrn_measured_fraction_theta_full 0.997
_diffrn_measured_fraction_theta_max 0.992
_diffrn_measurement_device_type 'Rigaku Mercury70'
_diffrn_measurement_method \w
_diffrn_radiation_type 'Mo K\a'
_diffrn_radiation_wavelength 0.71075
_diffrn_reflns_av_R_equivalents 0.0871
_diffrn_reflns_Laue_measured_fraction_full 0.997
_diffrn_reflns_Laue_measured_fraction_max 0.992
_diffrn_reflns_limit_h_max 9
_diffrn_reflns_limit_h_min -9
_diffrn_reflns_limit_k_max 40
_diffrn_reflns_limit_k_min -40
_diffrn_reflns_limit_l_max 15
_diffrn_reflns_limit_l_min -15
_diffrn_reflns_number 13401
_diffrn_reflns_point_group_measured_fraction_full 0.997
_diffrn_reflns_point_group_measured_fraction_max 0.991
_diffrn_reflns_theta_full 25.242
_diffrn_reflns_theta_max 26.911
_diffrn_reflns_theta_min 3.028
_diffrn_standards_number 0
_exptl_absorpt_coefficient_mu 5.570
_exptl_absorpt_correction_T_max 0.248
_exptl_absorpt_correction_T_min 0.190
_exptl_absorpt_correction_type multi-scan
_exptl_absorpt_process_details 'REQAB (Rigaku, 1998)'
_exptl_crystal_colour colorless
_exptl_crystal_density_diffrn 1.689
_exptl_crystal_density_method 'not measured'
_exptl_crystal_description platelet
_exptl_crystal_F_000 1456.00
_exptl_crystal_size_max 0.310
_exptl_crystal_size_mid 0.250
_exptl_crystal_size_min 0.250
_refine_diff_density_max 1.00
_refine_diff_density_min -0.78
_refine_ls_abs_structure_details
;
 Flack x determined using 805 quotients [(I+)-(I-)]/[(I+)+(I-)]
 (Parsons and Flack (2004), Acta Cryst. A60, s61).
;
_refine_ls_abs_structure_Flack 0.033(11)
_refine_ls_extinction_method none
_refine_ls_goodness_of_fit_ref 0.999
_refine_ls_hydrogen_treatment constr
_refine_ls_number_parameters 163
_refine_ls_number_reflns 3143
_refine_ls_number_restraints 0
_refine_ls_R_factor_all 0.0612
_refine_ls_R_factor_gt 0.0472
_refine_ls_shift/su_max 0.001
_refine_ls_structure_factor_coef Fsqd
_refine_ls_weighting_details 'w = 1/[\s^2^(Fo^2^)+(0.0297P)^2^+0.0000P] where P=(Fo^2^+2Fc^2^)/3'
_refine_ls_weighting_scheme calc
_refine_ls_wR_factor_gt 0.0935
_refine_ls_wR_factor_ref 0.1014
_reflns_number_gt 2489
_reflns_number_total 3143
_reflns_threshold_expression F^2^>2.0\s(F^2^)
_cod_data_source_file c5cc00258c2.cif
_cod_data_source_block HIG-326-CCD-1
_cod_original_cell_volume 2911.0(14)
_cod_database_code 7116648
_shelxl_res_file
;
TITL HIG-326-CCD-1
CELL  0.71075 7.30880 31.96570 12.45970 90.00000 90.00000 90.00000
ZERR  8 0.00170 0.00920 0.00370 0.00000 0.00000 0.00000
LATT -7
SYMM    +X,    -Y,    -Z
SYMM    -X,    +Y, .50-Z
SYMM    -X,    -Y, .50+Z
SFAC C H BR N
UNIT 112 112 16 16
L.S. 10
FMAP 2
PLAN -5
WPDB -2
HTAB
BOND $H
CONF
LIST 4
TEMP -159.8
ACTA
SIZE 0.310 0.250 0.250
WGHT    0.029700
FVAR       0.24239
BR1   3    0.768737    0.926684    0.859414    11.00000    0.04713    0.03795 =
         0.02552   -0.00463   -0.00032    0.00758
BR2   3    1.250886    0.819594    0.367055    11.00000    0.03473    0.02405 =
         0.02659    0.00052    0.00268   -0.00003
N1    4    0.704686    0.781843    0.542071    11.00000    0.07925    0.02211 =
         0.03362    0.00655   -0.00189   -0.00828
AFIX  43
H1    2    0.654029    0.758557    0.565229    11.00000   -1.20000
AFIX   0
N2    4    0.699076    0.829651    0.394450    11.00000    0.03969    0.02265 =
         0.03138   -0.00246   -0.00007    0.00187
AFIX  23
H2A   2    0.576082    0.832696    0.402690    11.00000   -1.20000
H2B   2    0.725364    0.832630    0.323471    11.00000   -1.20000
AFIX   0
C1    1    0.754026    0.786524    0.430316    11.00000    0.05012    0.02077 =
         0.04695   -0.00459   -0.00086    0.00469
AFIX  23
H1A   2    0.690391    0.765175    0.386496    11.00000   -1.20000
H1B   2    0.887561    0.782704    0.421283    11.00000   -1.20000
AFIX   0
C2    1    0.797968    0.864183    0.458384    11.00000    0.03264    0.02557 =
         0.02474   -0.00100   -0.00191    0.00200
AFIX  13
H2    2    0.932224    0.861204    0.444934    11.00000   -1.20000
AFIX   0
C3    1    0.764100    0.855858    0.577321    11.00000    0.03321    0.02347 =
         0.02308    0.00344   -0.00377    0.00011
C4    1    0.772711    0.888832    0.651096    11.00000    0.02786    0.02944 =
         0.03041    0.00440    0.00017    0.00156
AFIX  43
H4    2    0.786851    0.916761    0.626382    11.00000   -1.20000
AFIX   0
C5    1    0.760665    0.880793    0.759769    11.00000    0.04018    0.03334 =
         0.01994   -0.00139    0.00034    0.00055
C6    1    0.739106    0.839802    0.797805    11.00000    0.06799    0.04519 =
         0.01956    0.01142   -0.00357   -0.00204
AFIX  43
H6    2    0.733673    0.834511    0.872765    11.00000   -1.20000
AFIX   0
C7    1    0.725709    0.806893    0.724944    11.00000    0.06843    0.03038 =
         0.02839    0.01240    0.00191   -0.00343
AFIX  43
H7    2    0.707795    0.779105    0.749859    11.00000   -1.20000
AFIX   0
C8    1    0.738987    0.815120    0.613160    11.00000    0.05329    0.01790 =
         0.02372    0.00169   -0.01082    0.00744
C9    1    0.739824    0.907721    0.419483    11.00000    0.01973    0.03669 =
         0.01353   -0.00505   -0.00143   -0.00438
C10   1    0.873556    0.935936    0.390248    11.00000    0.03271    0.03150 =
         0.03354    0.00065    0.00202    0.00178
AFIX  43
H10   2    0.998489    0.927736    0.390489    11.00000   -1.20000
AFIX   0
C11   1    0.824457    0.977316    0.359735    11.00000    0.04828    0.03490 =
         0.02707    0.00604   -0.00003   -0.00833
AFIX  43
H11   2    0.915587    0.996673    0.337610    11.00000   -1.20000
AFIX   0
C12   1    0.643922    0.988908    0.362662    11.00000    0.05601    0.02411 =
         0.02947   -0.00167    0.00329   -0.00346
AFIX  43
H12   2    0.611512    1.016912    0.345617    11.00000   -1.20000
AFIX   0
C13   1    0.505972    0.960351    0.390257    11.00000    0.03323    0.03474 =
         0.03060    0.00484   -0.00348    0.00278
AFIX  43
H13   2    0.380921    0.968443    0.388992    11.00000   -1.20000
AFIX   0
C14   1    0.556941    0.919213    0.420040    11.00000    0.03522    0.02723 =
         0.02575   -0.00199    0.00257   -0.00552
AFIX  43
H14   2    0.465947    0.899525    0.440367    11.00000   -1.20000
AFIX   0
HKLF 4
 
REM  HIG-326-CCD-1
REM R1 =  0.0472 for    2489 Fo > 4sig(Fo)  and  0.0612 for all    3143 data
REM    163 parameters refined using      0 restraints
 
END  
     
WGHT      0.0282      0.0000 

REM Instructions for potential hydrogen bonds
EQIV $1 x-1/2, -y+3/2, -z+1
HTAB N1 Br2_$1
EQIV $2 x-1, y, z
HTAB N2 Br2_$2
EQIV $3 -x+2, y, -z+1/2
HTAB N2 Br2_$3
HTAB C1 Br2
HTAB C2 Br2

REM Highest difference peak  1.001,  deepest hole -0.780,  1-sigma level  0.118
Q1    1   1.2515  0.8298  0.3613  11.00000  0.05    1.00
Q2    1   0.7441  0.7862  0.3608  11.00000  0.05    0.83
Q3    1   0.7357  0.9694  0.8577  11.00000  0.05    0.62
Q4    1   0.7521  0.9302  0.6429  11.00000  0.05    0.57
Q5    1   1.2508  0.7896  0.4420  11.00000  0.05    0.46
;

loop_
_symmetry_equiv_pos_site_id
_space_group_symop_operation_xyz
1 +X,+Y,+Z
2 +X,-Y,-Z
3 -X,+Y,1/2-Z
4 -X,-Y,1/2+Z
5 1/2+X,1/2+Y,+Z
6 1/2+X,1/2-Y,-Z
7 1/2-X,1/2+Y,1/2-Z
8 1/2-X,1/2-Y,1/2+Z

loop_
_atom_site_label
_atom_site_type_symbol
_atom_site_fract_x
_atom_site_fract_y
_atom_site_fract_z
_atom_site_U_iso_or_equiv
_atom_site_adp_type
_atom_site_occupancy
_atom_site_site_symmetry_multiplicity
_atom_site_calc_flag
_atom_site_refinement_flags
Br1 Br 0.76874(14) 0.92668(2) 0.85941(5) 0.0369(2) Uani 1 8 d .
Br2 Br 1.25089(13) 0.81959(2) 0.36706(5) 0.0285(2) Uani 1 8 d .
N1 N 0.7047(12) 0.78184(19) 0.5421(5) 0.045(2) Uani 1 8 d .
N2 N 0.6991(10) 0.82965(18) 0.3945(4) 0.0312(17) Uani 1 8 d .
C1 C 0.7540(14) 0.7865(2) 0.4303(5) 0.039(2) Uani 1 8 d .
C2 C 0.7980(12) 0.8642(2) 0.4584(5) 0.0277(19) Uani 1 8 d .
C3 C 0.7641(13) 0.8559(2) 0.5773(5) 0.0266(17) Uani 1 8 d .
C4 C 0.7727(11) 0.8888(2) 0.6511(5) 0.0292(17) Uani 1 8 d .
C5 C 0.7607(14) 0.8808(2) 0.7598(5) 0.0312(18) Uani 1 8 d .
C6 C 0.7391(17) 0.8398(2) 0.7978(5) 0.044(2) Uani 1 8 d .
C7 C 0.7257(17) 0.8069(2) 0.7249(6) 0.042(3) Uani 1 8 d .
C8 C 0.7390(16) 0.8151(2) 0.6132(5) 0.0316(19) Uani 1 8 d .
C9 C 0.7398(13) 0.9077(2) 0.4195(5) 0.0233(15) Uani 1 8 d .
C10 C 0.8736(12) 0.9359(3) 0.3902(6) 0.033(2) Uani 1 8 d .
C11 C 0.8245(12) 0.9773(3) 0.3597(9) 0.037(2) Uani 1 8 d .
C12 C 0.6439(13) 0.9889(3) 0.3627(9) 0.037(2) Uani 1 8 d .
C13 C 0.5060(12) 0.9604(3) 0.3903(6) 0.033(2) Uani 1 8 d .
C14 C 0.5569(11) 0.9192(2) 0.4200(6) 0.0294(19) Uani 1 8 d .
H1 H 0.65403 0.75856 0.56523 0.0540 Uiso 1 8 calc R
H1A H 0.69039 0.76518 0.3865 0.0471 Uiso 1 8 calc R
H1B H 0.88756 0.7827 0.42128 0.0471 Uiso 1 8 calc R
H2A H 0.57608 0.8327 0.40269 0.0375 Uiso 1 8 calc R
H2B H 0.72536 0.83263 0.32347 0.0375 Uiso 1 8 calc R
H2 H 0.93222 0.8612 0.44493 0.0332 Uiso 1 8 calc R
H4 H 0.78685 0.91676 0.62638 0.0351 Uiso 1 8 calc R
H6 H 0.73367 0.83451 0.87276 0.0531 Uiso 1 8 calc R
H7 H 0.7078 0.77911 0.74986 0.0509 Uiso 1 8 calc R
H10 H 0.99849 0.92774 0.39049 0.0391 Uiso 1 8 calc R
H11 H 0.91559 0.99667 0.33761 0.0441 Uiso 1 8 calc R
H12 H 0.61151 1.01691 0.34562 0.0438 Uiso 1 8 calc R
H13 H 0.38092 0.96844 0.38899 0.0394 Uiso 1 8 calc R
H14 H 0.46595 0.89953 0.44037 0.0353 Uiso 1 8 calc R

loop_
_atom_site_aniso_label
_atom_site_aniso_U_11
_atom_site_aniso_U_22
_atom_site_aniso_U_33
_atom_site_aniso_U_12
_atom_site_aniso_U_13
_atom_site_aniso_U_23
Br1 0.0471(6) 0.0379(4) 0.0255(4) 0.0076(5) -0.0003(5) -0.0046(3)
Br2 0.0347(4) 0.0240(3) 0.0266(4) -0.0000(4) 0.0027(6) 0.0005(3)
N1 0.079(7) 0.022(4) 0.034(4) -0.008(4) -0.002(4) 0.007(3)
N2 0.040(5) 0.023(3) 0.031(3) 0.002(3) -0.000(3) -0.002(3)
C1 0.050(6) 0.021(4) 0.047(5) 0.005(5) -0.001(6) -0.005(3)
C2 0.033(5) 0.026(4) 0.025(4) 0.002(4) -0.002(4) -0.001(3)
C3 0.033(5) 0.023(4) 0.023(3) 0.000(4) -0.004(4) 0.003(3)
C4 0.028(4) 0.029(4) 0.030(4) 0.002(4) 0.000(5) 0.004(3)
C5 0.040(5) 0.033(4) 0.020(3) 0.001(5) 0.000(4) -0.001(3)
C6 0.068(7) 0.045(5) 0.020(4) -0.002(6) -0.004(6) 0.011(3)
C7 0.068(8) 0.030(4) 0.028(4) -0.003(5) 0.002(6) 0.012(3)
C8 0.053(6) 0.018(3) 0.024(4) 0.007(5) -0.011(5) 0.002(3)
C9 0.020(4) 0.037(4) 0.014(3) -0.004(4) -0.001(4) -0.005(3)
C10 0.033(5) 0.032(5) 0.034(5) 0.002(4) 0.002(4) 0.001(4)
C11 0.048(6) 0.035(5) 0.027(5) -0.008(4) -0.000(5) 0.006(5)
C12 0.056(6) 0.024(4) 0.029(5) -0.003(4) 0.003(5) -0.002(4)
C13 0.033(5) 0.035(5) 0.031(5) 0.003(4) -0.003(4) 0.005(4)
C14 0.035(5) 0.027(5) 0.026(4) -0.006(4) 0.003(4) -0.002(4)

loop_
_atom_type_symbol
_atom_type_description
_atom_type_scat_dispersion_real
_atom_type_scat_dispersion_imag
_atom_type_scat_source
C C 0.0033 0.0016
;
International Tables for Crystallography
(Vol. C, Tables 4.2.6.8 and 6.1.1.4)
;
H H 0.0000 0.0000
;
International Tables for Crystallography
(Vol. C, Table 6.1.1.4)
;
Br Br -0.2901 2.4595
;
International Tables for Crystallography
(Vol. C, Tables 4.2.6.8 and 6.1.1.4)
;
N N 0.0061 0.0033
;
International Tables for Crystallography
(Vol. C, Tables 4.2.6.8 and 6.1.1.4)
;

loop_
_geom_angle_atom_site_label_1
_geom_angle_atom_site_label_2
_geom_angle_atom_site_label_3
_geom_angle
_geom_angle_publ_flag
C1 N1 C8 118.9(6) yes
C1 N2 C2 112.2(6) yes
N1 C1 N2 108.3(6) yes
N2 C2 C3 107.5(6) yes
N2 C2 C9 110.9(6) yes
C3 C2 C9 114.8(6) yes
C2 C3 C4 120.0(6) yes
C2 C3 C8 119.8(6) yes
C4 C3 C8 120.0(6) yes
C3 C4 C5 120.1(6) yes
Br1 C5 C4 119.3(5) yes
Br1 C5 C6 119.9(5) yes
C4 C5 C6 120.8(6) yes
C5 C6 C7 119.6(6) yes
C6 C7 C8 119.6(7) yes
N1 C8 C3 122.0(6) yes
N1 C8 C7 117.7(6) yes
C3 C8 C7 119.9(6) yes
C2 C9 C10 118.7(8) yes
C2 C9 C14 120.4(7) yes
C10 C9 C14 120.8(7) yes
C9 C10 C11 120.0(8) yes
C10 C11 C12 119.1(8) yes
C11 C12 C13 121.5(8) yes
C12 C13 C14 118.6(8) yes
C9 C14 C13 119.9(7) yes
C1 N1 H1 120.546 no
C8 N1 H1 120.535 no
C1 N2 H2A 109.176 no
C1 N2 H2B 109.172 no
C2 N2 H2A 109.161 no
C2 N2 H2B 109.168 no
H2A N2 H2B 107.874 no
N1 C1 H1A 110.037 no
N1 C1 H1B 110.037 no
N2 C1 H1A 110.020 no
N2 C1 H1B 110.031 no
H1A C1 H1B 108.390 no
N2 C2 H2 107.778 no
C3 C2 H2 107.780 no
C9 C2 H2 107.781 no
C3 C4 H4 119.964 no
C5 C4 H4 119.978 no
C5 C6 H6 120.216 no
C7 C6 H6 120.222 no
C6 C7 H7 120.180 no
C8 C7 H7 120.200 no
C9 C10 H10 119.997 no
C11 C10 H10 119.997 no
C10 C11 H11 120.415 no
C12 C11 H11 120.441 no
C11 C12 H12 119.253 no
C13 C12 H12 119.257 no
C12 C13 H13 120.677 no
C14 C13 H13 120.677 no
C9 C14 H14 120.065 no
C13 C14 H14 120.045 no

loop_
_geom_bond_atom_site_label_1
_geom_bond_atom_site_label_2
_geom_bond_distance
_geom_bond_publ_flag
Br1 C5 1.923(7) yes
N1 C1 1.446(9) yes
N1 C8 1.407(9) yes
N2 C1 1.504(9) yes
N2 C2 1.541(9) yes
C2 C3 1.526(9) yes
C2 C9 1.534(10) yes
C3 C4 1.400(9) yes
C3 C8 1.389(9) yes
C4 C5 1.381(9) yes
C5 C6 1.402(10) yes
C6 C7 1.393(10) yes
C7 C8 1.421(9) yes
C9 C10 1.379(12) yes
C9 C14 1.386(12) yes
C10 C11 1.422(12) yes
C11 C12 1.371(13) yes
C12 C13 1.403(12) yes
C13 C14 1.416(11) yes
N1 H1 0.880 no
N2 H2A 0.910 no
N2 H2B 0.910 no
C1 H1A 0.990 no
C1 H1B 0.990 no
C2 H2 1.000 no
C4 H4 0.950 no
C6 H6 0.950 no
C7 H7 0.950 no
C10 H10 0.950 no
C11 H11 0.950 no
C12 H12 0.950 no
C13 H13 0.950 no
C14 H14 0.950 no

loop_
_geom_contact_atom_site_label_1
_geom_contact_atom_site_label_2
_geom_contact_distance
_geom_contact_publ_flag
_geom_contact_site_symmetry_2
N1 C2 2.912(9) no .
N2 C8 2.780(9) no .
N2 C14 3.062(10) no .
C1 C3 2.876(9) no .
C3 C6 2.801(9) no .
C3 C10 3.553(10) no .
C3 C14 3.199(10) no .
C4 C7 2.797(10) no .
C4 C9 2.958(9) no .
C4 C14 3.423(10) no .
C5 C8 2.787(9) no .
C9 C12 2.780(11) no .
C10 C13 2.798(12) no .
C11 C14 2.800(12) no .
Br1 C4 3.566(8) no 3_756
Br2 N1 3.451(6) no 6_566
Br2 N2 3.309(7) no 1_655
Br2 N2 3.295(6) no 3_755
N1 Br2 3.451(6) no 6_466
N2 Br2 3.309(7) no 1_455
N2 Br2 3.295(6) no 3_755
C4 Br1 3.566(8) no 3_756
C4 C5 3.596(13) no 3_756
C5 C4 3.596(13) no 3_756
C5 C5 3.507(15) no 3_756
C6 C7 3.568(17) no 3_656
C7 C6 3.568(17) no 3_656
C7 C7 3.358(17) no 3_656
C12 C12 3.495(15) no 2_576
C12 C12 3.508(15) no 3_655
C12 C13 3.459(13) no 3_655
C13 C12 3.459(13) no 3_655
C13 C13 3.496(11) no 3_655
Br1 H4 2.9237 no .
Br1 H6 2.9621 no .
N1 H2A 2.5579 no .
N1 H2B 3.1745 no .
N1 H2 3.2658 no .
N1 H7 2.5906 no .
N2 H1 3.1305 no .
N2 H14 2.8671 no .
C1 H2 2.7254 no .
C2 H1A 3.3816 no .
C2 H1B 2.7251 no .
C2 H4 2.6857 no .
C2 H10 2.6441 no .
C2 H14 2.6863 no .
C3 H1 3.2161 no .
C3 H1B 3.1723 no .
C3 H2A 2.6778 no .
C3 H2B 3.2612 no .
C3 H7 3.2879 no .
C3 H14 3.0998 no .
C4 H2 2.9560 no .
C4 H6 3.2748 no .
C4 H14 3.4695 no .
C5 H7 3.2755 no .
C6 H4 3.2765 no .
C7 H1 2.5731 no .
C8 H1A 3.2635 no .
C8 H1B 2.8229 no .
C8 H2A 2.9344 no .
C8 H2 2.9254 no .
C8 H4 3.2719 no .
C8 H6 3.2936 no .
C9 H2A 2.6882 no .
C9 H2B 2.6840 no .
C9 H4 2.6167 no .
C9 H11 3.2826 no .
C9 H13 3.2852 no .
C10 H2B 3.5737 no .
C10 H2 2.5211 no .
C10 H4 3.0714 no .
C10 H12 3.2675 no .
C10 H14 3.2588 no .
C11 H13 3.2745 no .
C12 H10 3.2649 no .
C12 H14 3.2852 no .
C13 H11 3.2774 no .
C14 H2A 2.7773 no .
C14 H2B 3.2592 no .
C14 H2 3.3253 no .
C14 H4 3.0724 no .
C14 H10 3.2596 no .
C14 H12 3.2821 no .
H1 H1A 2.2527 no .
H1 H1B 2.5934 no .
H1 H2A 3.1690 no .
H1 H7 2.4244 no .
H1A H2A 2.3232 no .
H1A H2B 2.3088 no .
H1B H2A 2.7912 no .
H1B H2B 2.3319 no .
H1B H2 2.5475 no .
H2A H2 2.8075 no .
H2A H14 2.3307 no .
H2B H2 2.3260 no .
H2B H14 3.2077 no .
H2 H4 3.0650 no .
H2 H10 2.2845 no .
H4 H10 3.3398 no .
H4 H14 3.3430 no .
H6 H7 2.3488 no .
H10 H11 2.3783 no .
H11 H12 2.3169 no .
H12 H13 2.3522 no .
H13 H14 2.3766 no .
Br1 H4 3.2683 no 3_756
Br1 H10 3.5505 no 3_756
Br1 H11 3.3764 no 4_775
Br1 H12 3.3314 no 2_576
Br1 H12 3.3173 no 4_675
Br1 H13 3.5785 no 3_656
Br1 H13 3.5457 no 4_675
Br1 H14 3.1494 no 3_656
Br2 H1 2.7301 no 6_566
Br2 H1B 2.9831 no .
Br2 H2A 2.4539 no 1_655
Br2 H2B 3.5347 no 1_655
Br2 H2B 2.4165 no 3_755
Br2 H2 2.8522 no .
Br2 H6 3.2786 no 3_756
Br2 H7 3.4893 no 6_566
Br2 H14 3.1360 no 1_655
N1 H1B 3.1364 no 6_466
C1 H1 3.2598 no 6_566
C1 H7 3.0878 no 8_664
C4 H12 3.2355 no 2_576
C6 H1A 3.5704 no 8_665
C7 H1A 3.1202 no 8_665
C7 H7 3.3055 no 3_656
C8 H6 3.5141 no 3_656
C11 H4 3.4014 no 2_576
C11 H11 3.1683 no 3_755
C11 H13 3.4551 no 3_655
C12 H4 3.1941 no 2_576
C12 H12 3.3198 no 3_655
C12 H13 3.2082 no 3_655
C13 H12 3.4573 no 2_576
C13 H12 3.5558 no 3_655
C13 H13 3.5856 no 3_655
C14 H12 3.5852 no 2_576
H1 Br2 2.7301 no 6_466
H1 C1 3.2598 no 6_466
H1 H1A 3.5243 no 6_466
H1 H1B 2.3581 no 6_466
H1 H7 3.5684 no 3_656
H1A C6 3.5704 no 8_664
H1A C7 3.1202 no 8_664
H1A H1 3.5243 no 6_566
H1A H6 3.2392 no 8_664
H1A H7 2.3359 no 8_664
H1B Br2 2.9831 no .
H1B N1 3.1364 no 6_566
H1B H1 2.3581 no 6_566
H1B H7 2.9919 no 8_664
H2A Br2 2.4539 no 1_455
H2A H2B 3.5769 no 3_655
H2A H6 3.5995 no 3_656
H2B Br2 3.5347 no 1_455
H2B Br2 2.4165 no 3_755
H2B H2A 3.5769 no 3_655
H2 Br2 2.8522 no .
H2 H6 3.4425 no 3_756
H4 Br1 3.2683 no 3_756
H4 C11 3.4014 no 2_576
H4 C12 3.1941 no 2_576
H4 H11 2.9571 no 2_576
H4 H12 2.5019 no 2_576
H6 Br2 3.2786 no 3_756
H6 C8 3.5141 no 3_656
H6 H1A 3.2392 no 8_665
H6 H2A 3.5995 no 3_656
H6 H2 3.4425 no 3_756
H6 H14 3.4452 no 3_656
H7 Br2 3.4893 no 6_466
H7 C1 3.0878 no 8_665
H7 C7 3.3055 no 3_656
H7 H1 3.5684 no 3_656
H7 H1A 2.3359 no 8_665
H7 H1B 2.9919 no 8_665
H7 H7 3.0375 no 3_656
H10 Br1 3.5505 no 3_756
H10 H10 3.5010 no 3_755
H10 H13 3.0831 no 1_655
H10 H14 3.5878 no 1_655
H11 Br1 3.3764 no 4_774
H11 C11 3.1683 no 3_755
H11 H4 2.9571 no 2_576
H11 H11 2.5077 no 3_755
H11 H13 3.5764 no 1_655
H12 Br1 3.3314 no 2_576
H12 Br1 3.3173 no 4_674
H12 C4 3.2355 no 2_576
H12 C12 3.3198 no 3_655
H12 C13 3.4573 no 2_576
H12 C13 3.5558 no 3_655
H12 C14 3.5852 no 2_576
H12 H4 2.5019 no 2_576
H12 H12 2.8870 no 3_655
H12 H13 3.3089 no 3_655
H13 Br1 3.5785 no 3_656
H13 Br1 3.5457 no 4_674
H13 C11 3.4551 no 3_655
H13 C12 3.2082 no 3_655
H13 C13 3.5856 no 3_655
H13 H10 3.0831 no 1_455
H13 H11 3.5764 no 1_455
H13 H12 3.3089 no 3_655
H13 H13 3.4240 no 2_576
H14 Br1 3.1494 no 3_656
H14 Br2 3.1360 no 1_455
H14 H6 3.4452 no 3_656
H14 H10 3.5878 no 1_455

loop_
_geom_hbond_atom_site_label_D
_geom_hbond_atom_site_label_H
_geom_hbond_atom_site_label_A
_geom_hbond_site_symmetry_A
_geom_hbond_distance_DA
_geom_hbond_distance_DH
_geom_hbond_distance_HA
_geom_hbond_angle_DHA
_geom_hbond_publ_flag
N2 H2A Br2 1_455 3.309(7) 0.910 2.454 156.6 no
N2 H2B Br2 3_755 3.295(6) 0.910 2.417 162.1 no

loop_
_geom_torsion_atom_site_label_1
_geom_torsion_atom_site_label_2
_geom_torsion_atom_site_label_3
_geom_torsion_atom_site_label_4
_geom_torsion
_geom_torsion_publ_flag
C1 N1 C8 C3 20.3(14) no
C1 N1 C8 C7 -167.1(8) no
C8 N1 C1 N2 -42.7(11) no
C1 N2 C2 C3 -54.0(8) no
C1 N2 C2 C9 179.7(6) no
C2 N2 C1 N1 61.1(8) no
N2 C2 C3 C4 -155.1(6) no
N2 C2 C3 C8 29.9(10) no
N2 C2 C9 C10 -127.0(6) no
N2 C2 C9 C14 56.9(7) no
C3 C2 C9 C10 110.9(7) no
C3 C2 C9 C14 -65.2(8) no
C9 C2 C3 C4 -31.1(11) no
C9 C2 C3 C8 153.9(7) no
C2 C3 C4 C5 -173.4(7) no
C2 C3 C8 N1 -13.8(15) no
C2 C3 C8 C7 173.7(8) no
C4 C3 C8 N1 171.2(8) no
C4 C3 C8 C7 -1.2(14) no
C8 C3 C4 C5 1.6(13) no
C3 C4 C5 Br1 -179.0(7) no
C3 C4 C5 C6 -0.2(13) no
Br1 C5 C6 C7 177.3(7) no
C4 C5 C6 C7 -1.4(16) no
C5 C6 C7 C8 1.7(17) no
C6 C7 C8 N1 -173.1(10) no
C6 C7 C8 C3 -0.4(17) no
C2 C9 C10 C11 -176.4(5) no
C2 C9 C14 C13 176.1(5) no
C10 C9 C14 C13 0.0(10) no
C14 C9 C10 C11 -0.3(10) no
C9 C10 C11 C12 1.8(12) no
C10 C11 C12 C13 -3.0(15) no
C11 C12 C13 C14 2.7(14) no
C12 C13 C14 C9 -1.2(11) no
